data_4116566
loop_
_publ_author_name
'Heiko Weiner'
'Richard G. Finke'

_publ_section_title
;
 An All-Inorganic, Polyoxometalate-Based Catechol Dioxygenase That
 Exhibits > 100000 Catalytic Turnovers
;
_journal_name_full 'Journal of the American Chemical Society'
_journal_page_first 9831
_journal_page_last 9842
_journal_paper_doi 10.1021/ja991503b
_journal_volume 121
_journal_year 1999
_chemical_formula_sum 'C13 H20 O2'
_chemical_formula_weight 208.29
_chemical_name_systematic
; 
 ? 
;
_space_group_IT_number 14
_symmetry_cell_setting monoclinic
_symmetry_space_group_name_Hall '-P 2ybc'
_symmetry_space_group_name_H-M 'P 1 21/c 1'
_atom_sites_solution_hydrogens geom
_atom_sites_solution_primary direct
_atom_sites_solution_secondary difmap
_audit_creation_method SHELXTL
_cell_angle_alpha 90.00
_cell_angle_beta 106.0540(10)
_cell_angle_gamma 90.00
_cell_formula_units_Z 4
_cell_length_a 10.6940(8)
_cell_length_b 10.0875(8)
_cell_length_c 11.8878(9)
_cell_measurement_temperature 162(2)
_cell_volume 1232.39(16)
_computing_cell_refinement 'Bruker SMART'
_computing_data_collection 'Bruker SMART'
_computing_data_reduction 'Bruker SAINT'
_computing_molecular_graphics 'Bruker SHELXTL'
_computing_publication_material 'Bruker SHELXTL'
_computing_structure_refinement 'Bruker SHELXTL'
_computing_structure_solution 'Bruker SHELXTL'
_diffrn_ambient_temperature 162(2)
_diffrn_measurement_device 'Bruker SMART 1K'
_diffrn_measurement_method '\w scans'
_diffrn_radiation_monochromator graphite
_diffrn_radiation_source 'sealed tube'
_diffrn_radiation_type MoK\a
_diffrn_radiation_wavelength 0.71073
_diffrn_reflns_av_R_equivalents 0.0394
_diffrn_reflns_av_sigmaI/netI 0.0519
_diffrn_reflns_limit_h_max 14
_diffrn_reflns_limit_h_min -14
_diffrn_reflns_limit_k_max 13
_diffrn_reflns_limit_k_min -12
_diffrn_reflns_limit_l_max 15
_diffrn_reflns_limit_l_min -9
_diffrn_reflns_number 7926
_diffrn_reflns_theta_max 28.27
_diffrn_reflns_theta_min 1.98
_exptl_absorpt_coefficient_mu 0.074
_exptl_absorpt_correction_type SADABS
_exptl_crystal_colour clear
_exptl_crystal_density_diffrn 1.123
_exptl_crystal_description irregular
_exptl_crystal_F_000 456
_exptl_crystal_size_max 0.41
_exptl_crystal_size_mid 0.22
_exptl_crystal_size_min 0.18
_refine_diff_density_max 0.271
_refine_diff_density_min -0.181
_refine_diff_density_rms 0.041
_refine_ls_extinction_coef 0.0028(30)
_refine_ls_extinction_expression Fc^*^=kFc[1+0.001xFc^2^\l^3^/sin(2\q)]^-1/4^
_refine_ls_extinction_method SHELXTL
_refine_ls_goodness_of_fit_all 1.011
_refine_ls_goodness_of_fit_obs 1.084
_refine_ls_matrix_type full
_refine_ls_number_parameters 137
_refine_ls_number_reflns 2910
_refine_ls_number_restraints 0
_refine_ls_restrained_S_all 1.011
_refine_ls_restrained_S_obs 1.084
_refine_ls_R_factor_all 0.0859
_refine_ls_R_factor_obs 0.0508
_refine_ls_shift/esd_max 0.002
_refine_ls_shift/esd_mean 0.001
_refine_ls_structure_factor_coef Fsqd
_refine_ls_weighting_details 'w=1/[\s^2^(Fo^2^)+(0.0663P)^2^+0.1995P] where P=(Fo^2^+2Fc^2^)/3'
_refine_ls_weighting_scheme calc
_refine_ls_wR_factor_all 0.1397
_refine_ls_wR_factor_obs 0.1215
_reflns_number_observed 1953
_reflns_number_total 2910
_reflns_observed_criterion >2sigma(I)
_cod_data_source_file ja991503b_2.cif
_cod_data_source_block cmpd3
_cod_depositor_comments
;
The following automatic conversions were performed:

'_refine_ls_weighting_scheme' value 'calc
w=1/[\s^2^(Fo^2^)+(0.0663P)^2^+0.1995P] where P=(Fo^2^+2Fc^2^)/3' was
changed to 'calc'. New tag '_refine_ls_weighting_details' was
created. The value of the new tag was set to
'w=1/[\s^2^(Fo^2^)+(0.0663P)^2^+0.1995P] where P=(Fo^2^+2Fc^2^)/3'.

Automatic conversion script
Id: cif_fix_values 3143 2015-03-26 13:38:13Z robertas 
;
_cod_original_cell_volume 1232.4(2)
_cod_database_code 4116566

loop_
_symmetry_equiv_pos_as_xyz
'x, y, z'
'-x, y+1/2, -z+1/2'
'-x, -y, -z'
'x, -y-1/2, z-1/2'

loop_
_atom_site_aniso_label
_atom_site_aniso_U_11
_atom_site_aniso_U_22
_atom_site_aniso_U_33
_atom_site_aniso_U_23
_atom_site_aniso_U_13
_atom_site_aniso_U_12
O1 0.0298(6) 0.0282(6) 0.0395(6) -0.0081(5) 0.0134(5) -0.0009(5)
O2 0.0493(8) 0.0357(7) 0.0542(8) -0.0180(6) 0.0268(6) -0.0075(6)
C1 0.0369(9) 0.0269(8) 0.0306(8) -0.0031(7) 0.0144(7) -0.0066(7)
C2 0.0300(8) 0.0299(9) 0.0251(8) -0.0022(6) 0.0097(6) -0.0073(6)
C3 0.0268(8) 0.0266(8) 0.0215(7) 0.0027(6) 0.0087(6) -0.0036(6)
C4 0.0267(8) 0.0248(8) 0.0263(7) -0.0032(6) 0.0076(6) -0.0011(6)
C5 0.0290(8) 0.0220(8) 0.0268(7) -0.0009(6) 0.0092(6) -0.0010(6)
C6 0.0234(7) 0.0312(9) 0.0267(8) 0.0002(6) 0.0077(6) -0.0025(6)
C7 0.0338(9) 0.0559(12) 0.0345(9) 0.0053(8) 0.0164(7) 0.0051(8)
C8 0.0316(9) 0.0360(10) 0.0491(11) 0.0041(8) 0.0110(7) 0.0029(7)
C9 0.0268(8) 0.0490(11) 0.0439(10) -0.0081(8) 0.0074(7) -0.0052(8)
C10 0.0246(8) 0.0295(9) 0.0364(9) -0.0048(7) 0.0054(6) 0.0019(6)
C11 0.0309(9) 0.0476(11) 0.0648(13) -0.0170(9) 0.0219(9) -0.0075(8)
C12 0.0269(8) 0.0333(9) 0.0472(10) -0.0107(8) 0.0067(7) -0.0033(7)
C13 0.0476(11) 0.0429(11) 0.0538(12) 0.0002(9) -0.0093(9) 0.0077(9)

loop_
_atom_site_label
_atom_site_type_symbol
_atom_site_fract_x
_atom_site_fract_y
_atom_site_fract_z
_atom_site_U_iso_or_equiv
_atom_site_thermal_displace_type
_atom_site_occupancy
_atom_site_calc_flag
_atom_site_refinement_flags
O1 O 0.77258(10) 0.22135(10) 0.64085(9) 0.0317(3) Uani 1 d .
O2 O 0.68657(12) 0.05544(12) 0.52258(11) 0.0439(4) Uani 1 d .
C1 C 0.6644(2) 0.1519(2) 0.57566(13) 0.0305(4) Uani 1 d .
C2 C 0.53945(15) 0.20180(15) 0.57779(13) 0.0279(4) Uani 1 d .
H2A H 0.46338(15) 0.15659(15) 0.53460(13) 0.033 Uiso 1 calc R
C3 C 0.52656(14) 0.31155(14) 0.63955(12) 0.0246(3) Uani 1 d .
C4 C 0.64352(14) 0.37672(15) 0.70585(13) 0.0259(3) Uani 1 d .
H4A H 0.63720(14) 0.45274(15) 0.75113(13) 0.031 Uiso 1 calc R
C5 C 0.76146(14) 0.33182(14) 0.70477(13) 0.0256(3) Uani 1 d .
C6 C 0.39465(14) 0.3660(2) 0.64393(13) 0.0270(4) Uani 1 d .
C7 C 0.3815(2) 0.3403(2) 0.76747(14) 0.0400(4) Uani 1 d .
H7A H 0.2976(2) 0.3743(2) 0.77304(14) 0.060 Uiso 1 calc R
H7B H 0.4521(2) 0.3855(2) 0.82508(14) 0.060 Uiso 1 calc R
H7C H 0.3865(2) 0.2448(2) 0.78314(14) 0.060 Uiso 1 calc R
C8 C 0.3872(2) 0.5157(2) 0.6205(2) 0.0390(4) Uani 1 d .
H8A H 0.3021(2) 0.5490(2) 0.6236(2) 0.058 Uiso 1 calc R
H8B H 0.3987(2) 0.5331(2) 0.5428(2) 0.058 Uiso 1 calc R
H8C H 0.4560(2) 0.5607(2) 0.6800(2) 0.058 Uiso 1 calc R
C9 C 0.2819(2) 0.2995(2) 0.5536(2) 0.0404(4) Uani 1 d .
H9A H 0.1993(2) 0.3370(2) 0.5591(2) 0.061 Uiso 1 calc R
H9B H 0.2831(2) 0.2040(2) 0.5689(2) 0.061 Uiso 1 calc R
H9C H 0.2911(2) 0.3149(2) 0.4748(2) 0.061 Uiso 1 calc R
C10 C 0.89356(14) 0.3868(2) 0.76880(14) 0.0308(4) Uani 1 d .
C11 C 0.9746(2) 0.4047(2) 0.6814(2) 0.0461(5) Uani 1 d .
H11A H 1.0604(2) 0.4403(2) 0.7222(2) 0.069 Uiso 1 calc R
H11B H 0.9300(2) 0.4664(2) 0.6196(2) 0.069 Uiso 1 calc R
H11C H 0.9850(2) 0.3188(2) 0.6465(2) 0.069 Uiso 1 calc R
C12 C 0.8809(2) 0.5197(2) 0.8262(2) 0.0365(4) Uani 1 d .
H12A H 0.9676(2) 0.5530(2) 0.8670(2) 0.055 Uiso 1 calc R
H12B H 0.8299(2) 0.5079(2) 0.8825(2) 0.055 Uiso 1 calc R
H12C H 0.8369(2) 0.5834(2) 0.7660(2) 0.055 Uiso 1 calc R
C13 C 0.9613(2) 0.2881(2) 0.8645(2) 0.0527(5) Uani 1 d .
H13A H 1.0472(2) 0.3225(2) 0.9068(2) 0.079 Uiso 1 calc R
H13B H 0.9715(2) 0.2027(2) 0.8286(2) 0.079 Uiso 1 calc R
H13C H 0.9086(2) 0.2760(2) 0.9193(2) 0.079 Uiso 1 calc R

loop_
_atom_type_symbol
_atom_type_description
_atom_type_scat_dispersion_real
_atom_type_scat_dispersion_imag
_atom_type_scat_source
C C 0.0033 0.0016 'International Tables Vol C Tables 4.2.6.8 and 6.1.1.4'
H H 0.0000 0.0000 'International Tables Vol C Tables 4.2.6.8 and 6.1.1.4'
O O 0.0106 0.0060 'International Tables Vol C Tables 4.2.6.8 and 6.1.1.4'

loop_
_geom_angle_atom_site_label_1
_geom_angle_atom_site_label_2
_geom_angle_atom_site_label_3
_geom_angle
C5 O1 C1 122.12(12)
O2 C1 O1 116.10(14)
O2 C1 C2 127.26(15)
O1 C1 C2 116.64(13)
C3 C2 C1 122.06(14)
C2 C3 C4 117.78(14)
C2 C3 C6 123.02(13)
C4 C3 C6 119.18(13)
C5 C4 C3 121.10(14)
C4 C5 O1 120.29(13)
C4 C5 C10 128.33(14)
O1 C5 C10 111.38(12)
C3 C6 C9 111.96(13)
C3 C6 C8 110.50(12)
C9 C6 C8 108.22(13)
C3 C6 C7 107.53(12)
C9 C6 C7 109.55(14)
C8 C6 C7 109.04(13)
C5 C10 C12 111.13(12)
C5 C10 C13 108.60(14)
C12 C10 C13 108.68(14)
C5 C10 C11 108.99(13)
C12 C10 C11 109.60(14)
C13 C10 C11 109.82(15)

loop_
_geom_bond_atom_site_label_1
_geom_bond_atom_site_label_2
_geom_bond_distance
O1 C5 1.372(2)
O1 C1 1.391(2)
O2 C1 1.218(2)
C1 C2 1.435(2)
C2 C3 1.356(2)
C3 C4 1.440(2)
C3 C6 1.528(2)
C4 C5 1.344(2)
C5 C10 1.513(2)
C6 C9 1.530(2)
C6 C8 1.533(2)
C6 C7 1.536(2)
C10 C12 1.527(2)
C10 C13 1.535(2)
C10 C11 1.537(2)

loop_
_cod_related_entry_id
_cod_related_entry_database
_cod_related_entry_code
1 ChemSpider 9173433
